data_4102408
loop_
_publ_author_name
'Martin A. Bennett'
'Suresh K. Bhargava'
'Eddie Chung-Chin Cheng'
'Wai Han Lam'
'Terence Kwok-Ming Lee'
'Steven H. Priv\'er'
'J\"org Wagler'
'Anthony C. Willis'
'Wing-Wah Yam, Vivian'

_publ_contact_author_address
;
School of Applied Sciences,
Applied Chemistry,
RMIT University,
GPO Box 2476V,
Melbourne, Victoria, 3001, Australia
;
_publ_contact_author_name '  Suresh K. Bhargava '
_publ_section_title
;
 Unprecedented Near-Infrared (NIR) Emission in Diplatinum(III) (d7-d7)
 Complexes at Room Temperature
;
_journal_name_full 'Journal of the American Chemical Society'
_journal_page_first 7094
_journal_page_last 7103
_journal_paper_doi 10.1021/ja1002313
_journal_volume 132
_journal_year 2010
_chemical_formula_moiety 'C84 H80 As4 Pt2, C H2 Cl2'
_chemical_formula_sum 'C85 H82 As4 Cl2 Pt2'
_chemical_formula_weight 1864.27
_chemical_name_systematic
;
 ?
;
_space_group_IT_number 2
_symmetry_cell_setting triclinic
_symmetry_space_group_name_Hall '-P 1'
_symmetry_space_group_name_H-M 'P -1'
_atom_sites_solution_hydrogens geom
_atom_sites_solution_primary direct
_atom_sites_solution_secondary difmap
_audit_creation_method SHELXL-97
_cell_angle_alpha 103.0700(10)
_cell_angle_beta 94.2820(10)
_cell_angle_gamma 109.2350(10)
_cell_formula_units_Z 2
_cell_length_a 12.84470(10)
_cell_length_b 14.2111(2)
_cell_length_c 22.2162(2)
_cell_measurement_reflns_used 119369
_cell_measurement_temperature 100(2)
_cell_measurement_theta_max 30.034
_cell_measurement_theta_min 2.546
_cell_volume 3680.33(8)
_computing_cell_refinement DENZO-SMN
_computing_data_collection 'Nonius Collect'
_computing_data_reduction Scalepack
_computing_molecular_graphics 'ORTEP32 for windows (Farugia)'
_computing_publication_material 'Ciftab (Sheldrick, 1997)'
_computing_structure_refinement 'SHELXL-97 (Sheldrick, 1997)'
_computing_structure_solution 'SHELXS-97 (Sheldrick, 1990)'
_diffrn_ambient_temperature 100(2)
_diffrn_measured_fraction_theta_full 0.999
_diffrn_measured_fraction_theta_max 0.999
_diffrn_measurement_device_type 'Nonius Kappa CCD area detector'
_diffrn_measurement_method 'phi and omega scans'
_diffrn_radiation_monochromator graphite
_diffrn_radiation_source 'fine-focus sealed tube'
_diffrn_radiation_type MoK\a
_diffrn_radiation_wavelength 0.71073
_diffrn_reflns_av_R_equivalents 0.0532
_diffrn_reflns_av_sigmaI/netI 0.0443
_diffrn_reflns_limit_h_max 18
_diffrn_reflns_limit_h_min -18
_diffrn_reflns_limit_k_max 19
_diffrn_reflns_limit_k_min -19
_diffrn_reflns_limit_l_max 31
_diffrn_reflns_limit_l_min -31
_diffrn_reflns_number 99265
_diffrn_reflns_theta_full 30.00
_diffrn_reflns_theta_max 30.00
_diffrn_reflns_theta_min 2.56
_exptl_absorpt_coefficient_mu 5.699
_exptl_absorpt_correction_T_max 0.513
_exptl_absorpt_correction_T_min 0.424
_exptl_absorpt_correction_type multi-scan
_exptl_absorpt_process_details
;
 multi-scan from symmetry-related measurements 
 Sortav (Blessing 1995)
;
_exptl_crystal_colour colorless
_exptl_crystal_density_diffrn 1.682
_exptl_crystal_density_method 'not measured'
_exptl_crystal_description block
_exptl_crystal_F_000 1828
_exptl_crystal_size_max 0.16
_exptl_crystal_size_mid 0.14
_exptl_crystal_size_min 0.12
_refine_diff_density_max 1.387
_refine_diff_density_min -1.407
_refine_diff_density_rms 0.135
_refine_ls_extinction_method none
_refine_ls_goodness_of_fit_ref 1.045
_refine_ls_hydrogen_treatment constr
_refine_ls_matrix_type full
_refine_ls_number_parameters 853
_refine_ls_number_reflns 21404
_refine_ls_number_restraints 9
_refine_ls_restrained_S_all 1.045
_refine_ls_R_factor_all 0.0473
_refine_ls_R_factor_gt 0.0300
_refine_ls_shift/su_max 0.002
_refine_ls_shift/su_mean 0.000
_refine_ls_structure_factor_coef Fsqd
_refine_ls_weighting_details 'calc w=1/[\s^2^(Fo^2^)+(0.0306P)^2^+0.3335P] where P=(Fo^2^+2Fc^2^)/3'
_refine_ls_weighting_scheme calc
_refine_ls_wR_factor_gt 0.0621
_refine_ls_wR_factor_ref 0.0657
_reflns_number_gt 17196
_reflns_number_total 21404
_reflns_threshold_expression >2sigma(I)
_cod_data_source_file ja1002313_si_002_2.cif
_cod_data_source_block compd_1b_mod2
_cod_original_sg_symbol_Hall -P1
_cod_database_code 4102408

loop_
_symmetry_equiv_pos_as_xyz
'x, y, z'
'-x, -y, -z'

loop_
_atom_site_label
_atom_site_type_symbol
_atom_site_fract_x
_atom_site_fract_y
_atom_site_fract_z
_atom_site_U_iso_or_equiv
_atom_site_adp_type
_atom_site_occupancy
_atom_site_symmetry_multiplicity
_atom_site_calc_flag
_atom_site_refinement_flags
_atom_site_disorder_assembly
_atom_site_disorder_group
Pt1 Pt 0.240214(9) 0.600540(8) 0.237869(5) 0.01529(3) Uani 1 1 d . . .
Pt2 Pt 0.108482(8) 0.288700(8) 0.264172(5) 0.01453(3) Uani 1 1 d . . .
As1 As 0.10324(2) 0.67683(2) 0.211764(13) 0.01758(6) Uani 1 1 d . . .
As2 As 0.20873(2) 0.55431(2) 0.335244(13) 0.01632(6) Uani 1 1 d . . .
As3 As 0.22187(2) 0.34212(2) 0.186014(13) 0.01533(6) Uani 1 1 d . . .
As4 As -0.07588(2) 0.16484(2) 0.207457(13) 0.01676(6) Uani 1 1 d . . .
C1 C 0.1947(2) 0.7026(2) 0.14842(13) 0.0182(6) Uani 1 1 d . . .
C2 C 0.1947(3) 0.7475(2) 0.09903(14) 0.0235(6) Uani 1 1 d . . .
H2 H 0.1386 0.7746 0.0901 0.028 Uiso 1 1 calc R . .
C3 C 0.2791(3) 0.7517(2) 0.06318(14) 0.0232(6) Uani 1 1 d . . .
H3 H 0.2797 0.7805 0.0285 0.028 Uiso 1 1 calc R . .
C4 C 0.3634(2) 0.7141(2) 0.07714(14) 0.0226(6) Uani 1 1 d . . .
C5 C 0.3617(2) 0.6705(2) 0.12724(14) 0.0216(6) Uani 1 1 d . . .
H5 H 0.4200 0.6467 0.1374 0.026 Uiso 1 1 calc R . .
C6 C 0.2754(2) 0.6612(2) 0.16315(13) 0.0177(6) Uani 1 1 d . . .
C7 C 0.4549(3) 0.7256(3) 0.03644(15) 0.0289(7) Uani 1 1 d . . .
H7 H 0.4197 0.7189 -0.0068 0.035 Uiso 1 1 calc R . .
C8 C 0.5074(3) 0.6432(3) 0.03137(17) 0.0402(9) Uani 1 1 d . . .
H8A H 0.5488 0.6517 0.0723 0.060 Uiso 1 1 d R . .
H8B H 0.5586 0.6502 0.0007 0.060 Uiso 1 1 d R . .
H8C H 0.4485 0.5746 0.0178 0.060 Uiso 1 1 d R . .
C9 C 0.5429(3) 0.8344(3) 0.0602(2) 0.0525(11) Uani 1 1 d . . .
H9A H 0.5826 0.8423 0.1015 0.079 Uiso 1 1 d R . .
H9B H 0.5063 0.8855 0.0634 0.079 Uiso 1 1 d R . .
H9C H 0.5962 0.8451 0.0308 0.079 Uiso 1 1 d R . .
C10 C -0.0511(2) 0.5982(2) 0.17340(13) 0.0201(6) Uani 1 1 d . . .
C11 C -0.0816(3) 0.4925(3) 0.15232(15) 0.0293(7) Uani 1 1 d . . .
H11 H -0.0272 0.4614 0.1562 0.035 Uiso 1 1 calc R . .
C12 C -0.1913(3) 0.4307(3) 0.12540(15) 0.0314(7) Uani 1 1 d . . .
H12 H -0.2114 0.3579 0.1107 0.038 Uiso 1 1 calc R . .
C13 C -0.2706(3) 0.4753(3) 0.12012(15) 0.0303(7) Uani 1 1 d . . .
H13 H -0.3456 0.4334 0.1017 0.036 Uiso 1 1 calc R . .
C14 C -0.2407(3) 0.5814(3) 0.14175(19) 0.0389(9) Uani 1 1 d . . .
H14 H -0.2955 0.6122 0.1386 0.047 Uiso 1 1 calc R . .
C15 C -0.1305(3) 0.6433(3) 0.16821(17) 0.0337(8) Uani 1 1 d . . .
H15 H -0.1101 0.7161 0.1826 0.040 Uiso 1 1 calc R . .
C16 C 0.0971(2) 0.8067(2) 0.25779(14) 0.0217(6) Uani 1 1 d . . .
C17 C 0.1076(3) 0.8882(2) 0.23193(14) 0.0272(7) Uani 1 1 d . . .
H17 H 0.1190 0.8816 0.1896 0.033 Uiso 1 1 calc R . .
C18 C 0.1016(3) 0.9796(2) 0.26694(15) 0.0289(7) Uani 1 1 d . . .
H18 H 0.1086 1.0352 0.2486 0.035 Uiso 1 1 calc R . .
C19 C 0.0857(4) 0.9897(3) 0.32765(17) 0.0446(10) Uani 1 1 d . . .
H19 H 0.0818 1.0524 0.3519 0.054 Uiso 1 1 calc R . .
C20 C 0.0752(5) 0.9081(4) 0.3538(2) 0.0815(19) Uani 1 1 d . . .
H20 H 0.0640 0.9151 0.3962 0.098 Uiso 1 1 calc R . .
C21 C 0.0808(4) 0.8171(3) 0.31916(18) 0.0589(14) Uani 1 1 d . . .
H21 H 0.0734 0.7614 0.3375 0.071 Uiso 1 1 calc R . .
C22 C 0.2856(2) 0.4690(2) 0.36022(12) 0.0175(6) Uani 1 1 d . . .
C23 C 0.3867(2) 0.5158(2) 0.40145(13) 0.0236(6) Uani 1 1 d . . .
H23 H 0.4143 0.5884 0.4195 0.028 Uiso 1 1 calc R . .
C24 C 0.4473(2) 0.4572(3) 0.41625(14) 0.0249(7) Uani 1 1 d . . .
H24 H 0.5178 0.4903 0.4427 0.030 Uiso 1 1 calc R . .
C25 C 0.4055(2) 0.3503(3) 0.39254(13) 0.0230(6) Uani 1 1 d . . .
C26 C 0.3042(2) 0.3048(2) 0.35127(13) 0.0195(6) Uani 1 1 d . . .
H26 H 0.2747 0.2316 0.3355 0.023 Uiso 1 1 calc R . .
C27 C 0.2438(2) 0.3624(2) 0.33196(12) 0.0163(6) Uani 1 1 d . . .
C28 C 0.4690(3) 0.2840(3) 0.40953(15) 0.0303(7) Uani 1 1 d . . .
H28 H 0.5408 0.3321 0.4369 0.036 Uiso 1 1 calc R . .
C29 C 0.4048(3) 0.2145(4) 0.4477(2) 0.0668(15) Uani 1 1 d . . .
H29A H 0.3821 0.2558 0.4822 0.100 Uiso 1 1 d R . .
H29B H 0.4528 0.1823 0.4647 0.100 Uiso 1 1 d R . .
H29C H 0.3384 0.1606 0.4207 0.100 Uiso 1 1 d R . .
C30 C 0.4988(4) 0.2237(4) 0.35240(19) 0.0705(17) Uani 1 1 d . . .
H30A H 0.4303 0.1735 0.3252 0.106 Uiso 1 1 d R . .
H30B H 0.5456 0.1873 0.3655 0.106 Uiso 1 1 d R . .
H30C H 0.5400 0.2715 0.3294 0.106 Uiso 1 1 d R . .
C31 C 0.0579(2) 0.5008(2) 0.35420(13) 0.0190(6) Uani 1 1 d . . .
C32 C 0.0355(3) 0.4573(2) 0.40437(14) 0.0233(6) Uani 1 1 d . . .
H32 H 0.0943 0.4493 0.4289 0.028 Uiso 1 1 calc R . .
C33 C -0.0712(3) 0.4257(2) 0.41869(14) 0.0272(7) Uani 1 1 d . . .
H33 H -0.0856 0.3950 0.4524 0.033 Uiso 1 1 calc R . .
C34 C -0.1568(3) 0.4385(3) 0.38423(15) 0.0292(7) Uani 1 1 d . . .
H34 H -0.2297 0.4185 0.3949 0.035 Uiso 1 1 calc R . .
C35 C -0.1363(3) 0.4807(3) 0.33397(16) 0.0317(8) Uani 1 1 d . . .
H35 H -0.1953 0.4889 0.3098 0.038 Uiso 1 1 calc R . .
C36 C -0.0299(2) 0.5109(2) 0.31898(15) 0.0252(7) Uani 1 1 d . . .
H36 H -0.0165 0.5389 0.2841 0.030 Uiso 1 1 calc R . .
C37 C 0.2672(2) 0.6818(2) 0.40367(14) 0.0231(6) Uani 1 1 d . . .
C38 C 0.3095(4) 0.7751(3) 0.39010(17) 0.0451(10) Uani 1 1 d . . .
H38 H 0.3155 0.7771 0.3480 0.054 Uiso 1 1 calc R . .
C39 C 0.3436(4) 0.8672(3) 0.43749(19) 0.0591(13) Uani 1 1 d . . .
H39 H 0.3723 0.9317 0.4276 0.071 Uiso 1 1 calc R . .
C40 C 0.3359(3) 0.8647(3) 0.49834(18) 0.0444(10) Uani 1 1 d . . .
H40 H 0.3594 0.9275 0.5306 0.053 Uiso 1 1 calc R . .
C41 C 0.2944(3) 0.7720(3) 0.51304(15) 0.0340(8) Uani 1 1 d . . .
H41 H 0.2891 0.7705 0.5553 0.041 Uiso 1 1 calc R . .
C42 C 0.2602(3) 0.6808(3) 0.46587(14) 0.0283(7) Uani 1 1 d . . .
H42 H 0.2317 0.6165 0.4760 0.034 Uiso 1 1 calc R . .
C43 C 0.3671(2) 0.4518(2) 0.21326(13) 0.0177(6) Uani 1 1 d . . .
C44 C 0.4633(2) 0.4263(2) 0.21442(14) 0.0225(6) Uani 1 1 d . . .
H44 H 0.4575 0.3567 0.1976 0.027 Uiso 1 1 calc R . .
C45 C 0.5669(3) 0.5018(3) 0.23994(15) 0.0286(7) Uani 1 1 d . . .
H45 H 0.6317 0.4836 0.2403 0.034 Uiso 1 1 calc R . .
C46 C 0.5772(2) 0.6037(2) 0.26494(15) 0.0254(7) Uani 1 1 d . . .
C47 C 0.4804(2) 0.6286(2) 0.26309(13) 0.0215(6) Uani 1 1 d . . .
H47 H 0.4874 0.6985 0.2798 0.026 Uiso 1 1 calc R . .
C48 C 0.3736(2) 0.5550(2) 0.23770(12) 0.0165(6) Uani 1 1 d . . .
C49 C 0.6893(3) 0.6852(3) 0.2966(2) 0.0452(10) Uani 1 1 d . . .
H49 H 0.7478 0.6547 0.2863 0.054 Uiso 1 1 calc R . .
C50 C 0.7166(3) 0.7828(3) 0.2736(2) 0.0616(14) Uani 1 1 d . . .
H50A H 0.6643 0.8176 0.2862 0.092 Uiso 1 1 d R . .
H50B H 0.7099 0.7641 0.2279 0.092 Uiso 1 1 d R . .
H50C H 0.7931 0.8293 0.2922 0.092 Uiso 1 1 d R . .
C51 C 0.6949(4) 0.7103(5) 0.3663(2) 0.095(2) Uani 1 1 d . . .
H51A H 0.6375 0.7393 0.3779 0.143 Uiso 1 1 d R . .
H51B H 0.7688 0.7609 0.3865 0.143 Uiso 1 1 d R . .
H51C H 0.6819 0.6471 0.3800 0.143 Uiso 1 1 d R . .
C52 C 0.1597(3) 0.3665(2) 0.11118(13) 0.0204(6) Uani 1 1 d . . .
C53 C 0.2274(3) 0.4244(2) 0.07688(14) 0.0277(7) Uani 1 1 d . . .
H53 H 0.3062 0.4523 0.0895 0.033 Uiso 1 1 calc R . .
C54 C 0.1798(3) 0.4418(3) 0.02374(15) 0.0367(9) Uani 1 1 d . . .
H54 H 0.2262 0.4821 0.0005 0.044 Uiso 1 1 calc R . .
C55 C 0.0662(3) 0.4011(3) 0.00499(15) 0.0365(9) Uani 1 1 d . . .
H55 H 0.0341 0.4142 -0.0307 0.044 Uiso 1 1 calc R . .
C56 C -0.0010(3) 0.3415(3) 0.03752(15) 0.0377(9) Uani 1 1 d . . .
H56 H -0.0794 0.3116 0.0236 0.045 Uiso 1 1 calc R . .
C57 C 0.0454(3) 0.3245(3) 0.09113(14) 0.0290(7) Uani 1 1 d . . .
H57 H -0.0017 0.2839 0.1139 0.035 Uiso 1 1 calc R . .
C58 C 0.2590(2) 0.2214(2) 0.14708(14) 0.0218(6) Uani 1 1 d . . .
C59 C 0.2498(3) 0.1848(2) 0.08264(15) 0.0266(7) Uani 1 1 d . . .
H59 H 0.2330 0.2232 0.0559 0.032 Uiso 1 1 calc R . .
C60 C 0.2649(3) 0.0923(3) 0.05709(17) 0.0347(8) Uani 1 1 d . . .
H60 H 0.2569 0.0672 0.0129 0.042 Uiso 1 1 calc R . .
C61 C 0.2916(3) 0.0369(3) 0.0956(2) 0.0426(10) Uani 1 1 d . . .
H61 H 0.3019 -0.0262 0.0780 0.051 Uiso 1 1 calc R . .
C62 C 0.3032(3) 0.0738(3) 0.15972(19) 0.0393(9) Uani 1 1 d . . .
H62 H 0.3233 0.0367 0.1863 0.047 Uiso 1 1 calc R . .
C63 C 0.2857(3) 0.1645(3) 0.18571(16) 0.0293(7) Uani 1 1 d . . .
H63 H 0.2920 0.1882 0.2298 0.035 Uiso 1 1 calc R . .
C64 C -0.0875(2) 0.1500(2) 0.29094(13) 0.0188(6) Uani 1 1 d . . .
C65 C -0.1674(3) 0.0894(2) 0.31885(14) 0.0243(7) Uani 1 1 d . . .
H65 H -0.2376 0.0432 0.2953 0.029 Uiso 1 1 calc R . .
C66 C -0.1415(3) 0.0984(2) 0.38199(14) 0.0241(6) Uani 1 1 d . . .
H66 H -0.1950 0.0580 0.4020 0.029 Uiso 1 1 calc R . .
C67 C -0.0384(2) 0.1656(2) 0.41673(13) 0.0210(6) Uani 1 1 d . . .
C68 C 0.0404(3) 0.2269(2) 0.38786(13) 0.0204(6) Uani 1 1 d . . .
H68 H 0.1103 0.2734 0.4117 0.025 Uiso 1 1 calc R . .
C69 C 0.0165(2) 0.2201(2) 0.32370(13) 0.0170(6) Uani 1 1 d . . .
C70 C -0.0092(3) 0.1698(2) 0.48550(13) 0.0251(7) Uani 1 1 d . . .
H70 H -0.0773 0.1245 0.4979 0.030 Uiso 1 1 calc R . .
C71 C 0.0826(3) 0.1260(3) 0.49359(15) 0.0375(9) Uani 1 1 d . . .
H71A H 0.0613 0.0575 0.4641 0.056 Uiso 1 1 d R . .
H71B H 0.0930 0.1199 0.5365 0.056 Uiso 1 1 d R . .
H71C H 0.1525 0.1722 0.4854 0.056 Uiso 1 1 d R . .
C72 C 0.0235(3) 0.2779(3) 0.52914(14) 0.0349(8) Uani 1 1 d . . .
H72A H 0.0397 0.2756 0.5725 0.052 Uiso 1 1 d R . .
H72B H -0.0382 0.3033 0.5250 0.052 Uiso 1 1 d R . .
H72C H 0.0901 0.3243 0.5181 0.052 Uiso 1 1 d R . .
C73 C -0.2135(2) 0.1789(2) 0.17537(13) 0.0193(6) Uani 1 1 d . . .
C74 C -0.2624(3) 0.2355(3) 0.21616(15) 0.0286(7) Uani 1 1 d . . .
H74 H -0.2279 0.2672 0.2586 0.034 Uiso 1 1 calc R . .
C75 C -0.3614(3) 0.2454(3) 0.19455(18) 0.0367(9) Uani 1 1 d . . .
H75 H -0.3942 0.2845 0.2223 0.044 Uiso 1 1 calc R . .
C76 C -0.4127(3) 0.1990(3) 0.13297(18) 0.0378(9) Uani 1 1 d . . .
H76 H -0.4810 0.2051 0.1185 0.045 Uiso 1 1 calc R . .
C77 C -0.3640(3) 0.1436(3) 0.09267(16) 0.0317(8) Uani 1 1 d . . .
H77 H -0.3990 0.1119 0.0503 0.038 Uiso 1 1 calc R . .
C78 C -0.2643(3) 0.1337(2) 0.11333(15) 0.0264(7) Uani 1 1 d . . .
H78 H -0.2310 0.0960 0.0851 0.032 Uiso 1 1 calc R . .
C79 C -0.0894(2) 0.0321(2) 0.15302(13) 0.0199(6) Uani 1 1 d . . .
C80 C -0.1708(3) -0.0581(2) 0.15571(15) 0.0269(7) Uani 1 1 d . . .
H80 H -0.2214 -0.0565 0.1847 0.032 Uiso 1 1 calc R . .
C81 C -0.1780(3) -0.1516(3) 0.11556(16) 0.0331(8) Uani 1 1 d . . .
H81 H -0.2348 -0.2137 0.1169 0.040 Uiso 1 1 calc R . .
C82 C -0.1043(3) -0.1556(3) 0.07404(16) 0.0338(8) Uani 1 1 d . . .
H82 H -0.1088 -0.2201 0.0477 0.041 Uiso 1 1 calc R . .
C83 C -0.0245(3) -0.0661(3) 0.07091(17) 0.0425(9) Uani 1 1 d . . .
H83 H 0.0257 -0.0683 0.0418 0.051 Uiso 1 1 calc R . .
C84 C -0.0163(3) 0.0287(3) 0.11031(16) 0.0341(8) Uani 1 1 d . . .
H84 H 0.0392 0.0908 0.1079 0.041 Uiso 1 1 calc R . .
Cl1A Cl 0.53094(11) 0.94384(10) 0.33561(6) 0.0587(3) Uani 0.90 1 d PD A 1
C1SA C 0.4490(6) 0.9150(5) 0.26266(15) 0.0718(17) Uani 0.90 1 d PD A 1
H1SA H 0.4253 0.8401 0.2422 0.086 Uiso 0.90 1 calc PR A 1
H1SB H 0.3811 0.9322 0.2685 0.086 Uiso 0.90 1 calc PR A 1
Cl2A Cl 0.5243(3) 0.9852(3) 0.21470(10) 0.0759(6) Uani 0.90 1 d PD A 1
Cl1B Cl 0.3934(12) 0.9566(12) 0.2962(7) 0.079(4) Uani 0.10 1 d PD B 2
C1SB C 0.471(6) 0.900(4) 0.248(3) 0.0718(17) Uani 0.10 1 d PD B 2
H1SC H 0.5287 0.8893 0.2750 0.086 Uiso 0.10 1 calc PR B 2
H1SD H 0.4206 0.8316 0.2220 0.086 Uiso 0.10 1 calc PR B 2
Cl2B Cl 0.535(3) 0.975(3) 0.1999(13) 0.0759(6) Uani 0.10 1 d PD B 2

loop_
_atom_site_aniso_label
_atom_site_aniso_U_11
_atom_site_aniso_U_22
_atom_site_aniso_U_33
_atom_site_aniso_U_23
_atom_site_aniso_U_13
_atom_site_aniso_U_12
Pt1 0.01610(5) 0.01454(6) 0.01657(5) 0.00432(4) 0.00315(4) 0.00696(4)
Pt2 0.01567(5) 0.01407(6) 0.01404(5) 0.00368(4) 0.00193(4) 0.00569(4)
As1 0.01872(14) 0.01789(15) 0.01980(14) 0.00705(12) 0.00494(11) 0.00952(12)
As2 0.01783(14) 0.01532(14) 0.01566(13) 0.00302(11) 0.00272(11) 0.00646(12)
As3 0.01698(14) 0.01469(14) 0.01559(13) 0.00464(11) 0.00328(11) 0.00675(11)
As4 0.01801(14) 0.01554(14) 0.01537(13) 0.00309(11) 0.00182(11) 0.00509(12)
C1 0.0205(14) 0.0175(15) 0.0174(14) 0.0047(12) 0.0055(11) 0.0073(12)
C2 0.0271(16) 0.0224(16) 0.0238(15) 0.0080(13) 0.0026(13) 0.0116(13)
C3 0.0306(17) 0.0205(16) 0.0204(15) 0.0087(13) 0.0069(13) 0.0087(13)
C4 0.0246(15) 0.0194(16) 0.0235(15) 0.0061(13) 0.0084(13) 0.0061(13)
C5 0.0211(15) 0.0176(15) 0.0246(15) 0.0039(12) 0.0038(12) 0.0060(12)
C6 0.0198(14) 0.0149(14) 0.0186(14) 0.0044(11) 0.0056(11) 0.0059(12)
C7 0.0346(18) 0.0305(19) 0.0264(16) 0.0119(14) 0.0155(14) 0.0129(15)
C8 0.038(2) 0.057(3) 0.042(2) 0.0218(19) 0.0234(17) 0.028(2)
C9 0.039(2) 0.048(3) 0.063(3) 0.015(2) 0.024(2) 0.0018(19)
C10 0.0190(14) 0.0266(17) 0.0177(14) 0.0092(12) 0.0054(11) 0.0093(13)
C11 0.0285(17) 0.0248(18) 0.0330(18) 0.0030(14) 0.0005(14) 0.0116(14)
C12 0.0316(18) 0.0258(18) 0.0315(18) 0.0027(15) 0.0027(15) 0.0072(15)
C13 0.0223(16) 0.035(2) 0.0289(17) 0.0096(15) 0.0024(14) 0.0029(14)
C14 0.0245(17) 0.033(2) 0.062(3) 0.0174(19) 0.0014(17) 0.0123(16)
C15 0.0276(17) 0.0235(18) 0.053(2) 0.0143(16) 0.0037(16) 0.0102(15)
C16 0.0236(15) 0.0186(15) 0.0271(16) 0.0080(13) 0.0090(13) 0.0107(13)
C17 0.0415(19) 0.0219(17) 0.0219(15) 0.0081(13) 0.0056(14) 0.0146(15)
C18 0.0392(19) 0.0223(17) 0.0296(17) 0.0091(14) 0.0037(15) 0.0159(15)
C19 0.080(3) 0.032(2) 0.039(2) 0.0140(17) 0.029(2) 0.035(2)
C20 0.192(6) 0.053(3) 0.045(3) 0.031(2) 0.073(3) 0.078(4)
C21 0.129(4) 0.040(2) 0.043(2) 0.030(2) 0.055(3) 0.055(3)
C22 0.0174(14) 0.0213(15) 0.0148(13) 0.0049(12) 0.0023(11) 0.0082(12)
C23 0.0221(15) 0.0260(17) 0.0185(14) 0.0008(13) 0.0001(12) 0.0074(13)
C24 0.0189(15) 0.0340(19) 0.0201(15) 0.0040(14) -0.0009(12) 0.0102(14)
C25 0.0240(15) 0.0326(18) 0.0170(14) 0.0091(13) 0.0041(12) 0.0144(14)
C26 0.0209(14) 0.0208(15) 0.0204(14) 0.0086(12) 0.0061(12) 0.0092(12)
C27 0.0178(13) 0.0172(14) 0.0140(13) 0.0038(11) 0.0034(11) 0.0065(12)
C28 0.0259(17) 0.038(2) 0.0319(18) 0.0120(15) -0.0015(14) 0.0176(15)
C29 0.042(2) 0.082(4) 0.105(4) 0.070(3) 0.006(2) 0.029(2)
C30 0.081(3) 0.100(4) 0.047(3) -0.012(3) -0.013(2) 0.079(3)
C31 0.0207(14) 0.0154(14) 0.0216(14) 0.0028(12) 0.0050(12) 0.0087(12)
C32 0.0265(16) 0.0240(16) 0.0211(15) 0.0061(13) 0.0042(13) 0.0111(13)
C33 0.0309(17) 0.0280(18) 0.0251(16) 0.0103(14) 0.0112(14) 0.0098(14)
C34 0.0242(16) 0.0291(18) 0.0339(18) 0.0069(15) 0.0128(14) 0.0084(14)
C35 0.0218(16) 0.035(2) 0.041(2) 0.0129(16) 0.0031(15) 0.0124(15)
C36 0.0229(16) 0.0256(17) 0.0286(17) 0.0114(14) 0.0050(13) 0.0076(13)
C37 0.0234(15) 0.0190(16) 0.0225(15) -0.0017(12) 0.0013(12) 0.0071(13)
C38 0.077(3) 0.0238(19) 0.0253(18) 0.0033(15) 0.0093(19) 0.0075(19)
C39 0.096(4) 0.018(2) 0.046(2) 0.0006(18) 0.013(2) 0.002(2)
C40 0.052(2) 0.032(2) 0.036(2) -0.0119(17) 0.0053(18) 0.0127(19)
C41 0.0339(19) 0.040(2) 0.0224(16) -0.0037(15) 0.0013(14) 0.0147(17)
C42 0.0278(17) 0.0300(18) 0.0242(16) 0.0003(14) 0.0043(13) 0.0110(15)
C43 0.0149(13) 0.0203(15) 0.0174(14) 0.0056(12) 0.0046(11) 0.0051(12)
C44 0.0206(15) 0.0203(16) 0.0318(17) 0.0094(13) 0.0082(13) 0.0117(13)
C45 0.0191(15) 0.0326(19) 0.0393(19) 0.0139(16) 0.0042(14) 0.0130(14)
C46 0.0195(15) 0.0252(17) 0.0287(17) 0.0078(14) 0.0003(13) 0.0049(13)
C47 0.0221(15) 0.0184(15) 0.0213(15) 0.0044(12) 0.0022(12) 0.0048(12)
C48 0.0170(13) 0.0205(15) 0.0163(13) 0.0093(12) 0.0061(11) 0.0088(12)
C49 0.0202(17) 0.041(2) 0.065(3) 0.008(2) -0.0051(18) 0.0053(16)
C50 0.025(2) 0.030(2) 0.119(4) 0.012(3) 0.013(2) 0.0017(17)
C51 0.049(3) 0.116(5) 0.070(4) -0.002(3) -0.036(3) -0.006(3)
C52 0.0290(16) 0.0168(15) 0.0155(14) 0.0014(11) 0.0012(12) 0.0106(13)
C53 0.0353(18) 0.0214(17) 0.0208(15) 0.0053(13) 0.0002(14) 0.0043(14)
C54 0.065(3) 0.0202(18) 0.0182(16) 0.0056(13) 0.0053(16) 0.0067(17)
C55 0.062(3) 0.037(2) 0.0189(16) 0.0037(15) -0.0005(16) 0.032(2)
C56 0.037(2) 0.063(3) 0.0218(16) 0.0072(17) 0.0011(15) 0.031(2)
C57 0.0292(17) 0.045(2) 0.0197(15) 0.0116(15) 0.0065(13) 0.0196(16)
C58 0.0241(15) 0.0161(15) 0.0267(16) 0.0053(12) 0.0087(13) 0.0081(12)
C59 0.0329(17) 0.0215(17) 0.0276(16) 0.0066(13) 0.0145(14) 0.0105(14)
C60 0.042(2) 0.0231(18) 0.0374(19) 0.0019(15) 0.0204(16) 0.0107(16)
C61 0.048(2) 0.0213(18) 0.070(3) 0.0167(18) 0.036(2) 0.0180(17)
C62 0.050(2) 0.029(2) 0.058(2) 0.0237(18) 0.028(2) 0.0264(18)
C63 0.0391(19) 0.0300(19) 0.0319(18) 0.0156(15) 0.0175(15) 0.0217(16)
C64 0.0203(14) 0.0207(15) 0.0180(14) 0.0071(12) 0.0041(11) 0.0092(12)
C65 0.0196(15) 0.0247(17) 0.0250(16) 0.0040(13) 0.0042(12) 0.0047(13)
C66 0.0251(16) 0.0226(16) 0.0236(15) 0.0090(13) 0.0083(13) 0.0045(13)
C67 0.0266(16) 0.0210(16) 0.0177(14) 0.0054(12) 0.0070(12) 0.0105(13)
C68 0.0242(15) 0.0193(15) 0.0178(14) 0.0019(12) 0.0028(12) 0.0098(13)
C69 0.0191(14) 0.0155(14) 0.0182(14) 0.0054(11) 0.0064(11) 0.0073(12)
C70 0.0285(16) 0.0284(18) 0.0162(14) 0.0068(13) 0.0047(12) 0.0066(14)
C71 0.055(2) 0.043(2) 0.0216(16) 0.0099(16) 0.0013(16) 0.027(2)
C72 0.052(2) 0.036(2) 0.0204(16) 0.0051(15) 0.0034(15) 0.0223(18)
C73 0.0209(14) 0.0167(15) 0.0216(14) 0.0079(12) 0.0035(12) 0.0067(12)
C74 0.0323(18) 0.0301(19) 0.0284(17) 0.0100(14) 0.0071(14) 0.0157(15)
C75 0.039(2) 0.044(2) 0.045(2) 0.0240(18) 0.0196(17) 0.0278(18)
C76 0.0235(17) 0.043(2) 0.058(2) 0.032(2) 0.0054(17) 0.0137(16)
C77 0.0300(18) 0.0238(18) 0.0345(18) 0.0087(15) -0.0101(15) 0.0034(14)
C78 0.0292(17) 0.0233(17) 0.0260(16) 0.0056(13) 0.0006(13) 0.0098(14)
C79 0.0201(14) 0.0180(15) 0.0187(14) 0.0023(12) -0.0030(12) 0.0059(12)
C80 0.0293(17) 0.0203(16) 0.0290(17) 0.0058(14) 0.0048(14) 0.0067(14)
C81 0.0374(19) 0.0183(17) 0.0371(19) 0.0032(15) -0.0019(16) 0.0060(15)
C82 0.040(2) 0.0262(19) 0.0333(19) -0.0040(15) -0.0012(16) 0.0188(16)
C83 0.041(2) 0.037(2) 0.039(2) -0.0089(17) 0.0146(17) 0.0110(18)
C84 0.0331(19) 0.0269(19) 0.0333(19) -0.0012(15) 0.0109(15) 0.0040(15)
Cl1A 0.0580(7) 0.0575(8) 0.0538(7) 0.0140(6) 0.0164(6) 0.0109(6)
C1SA 0.048(4) 0.045(3) 0.104(6) 0.019(4) -0.007(3) -0.001(2)
Cl2A 0.0947(13) 0.0927(14) 0.0523(15) 0.0234(14) 0.0090(11) 0.0468(10)
Cl1B 0.090(10) 0.077(10) 0.073(9) 0.021(8) 0.027(8) 0.030(8)
C1SB 0.048(4) 0.045(3) 0.104(6) 0.019(4) -0.007(3) -0.001(2)
Cl2B 0.0947(13) 0.0927(14) 0.0523(15) 0.0234(14) 0.0090(11) 0.0468(10)

loop_
_atom_type_symbol
_atom_type_description
_atom_type_scat_dispersion_real
_atom_type_scat_dispersion_imag
_atom_type_scat_source
C C 0.0033 0.0016 'International Tables Vol C Tables 4.2.6.8 and 6.1.1.4'
H H 0.0000 0.0000 'International Tables Vol C Tables 4.2.6.8 and 6.1.1.4'
As As 0.0499 2.0058 'International Tables Vol C Tables 4.2.6.8 and 6.1.1.4'
Pt Pt -1.7033 8.3905 'International Tables Vol C Tables 4.2.6.8 and 6.1.1.4'
Cl Cl 0.1484 0.1585 'International Tables Vol C Tables 4.2.6.8 and 6.1.1.4'

loop_
_geom_angle_atom_site_label_1
_geom_angle_atom_site_label_2
_geom_angle_atom_site_label_3
_geom_angle
C48 Pt1 C6 92.74(11)
C48 Pt1 As2 89.43(7)
C6 Pt1 As2 171.79(8)
C48 Pt1 As1 162.17(8)
C6 Pt1 As1 69.46(8)
As2 Pt1 As1 108.079(10)
C27 Pt2 C69 91.91(11)
C27 Pt2 As3 90.13(8)
C69 Pt2 As3 170.17(8)
C27 Pt2 As4 160.52(8)
C69 Pt2 As4 69.37(8)
As3 Pt2 As4 107.429(10)
C1 As1 C16 108.18(12)
C1 As1 C10 110.18(12)
C16 As1 C10 102.99(12)
C1 As1 Pt1 80.19(8)
C16 As1 Pt1 125.90(9)
C10 As1 Pt1 124.59(9)
C22 As2 C31 105.71(12)
C22 As2 C37 102.99(12)
C31 As2 C37 98.47(12)
C22 As2 Pt1 117.65(8)
C31 As2 Pt1 120.98(8)
C37 As2 Pt1 107.92(9)
C43 As3 C52 104.64(12)
C43 As3 C58 103.06(12)
C52 As3 C58 99.27(12)
C43 As3 Pt2 119.32(8)
C52 As3 Pt2 122.13(9)
C58 As3 Pt2 104.86(9)
C64 As4 C79 108.39(12)
C64 As4 C73 106.99(12)
C79 As4 C73 100.91(12)
C64 As4 Pt2 79.44(9)
C79 As4 Pt2 120.48(8)
C73 As4 Pt2 134.12(9)
C2 C1 C6 123.0(3)
C2 C1 As1 136.1(2)
C6 C1 As1 100.90(19)
C3 C2 C1 117.9(3)
C3 C2 H2 121.0
C1 C2 H2 121.0
C2 C3 C4 121.2(3)
C2 C3 H3 119.4
C4 C3 H3 119.4
C5 C4 C3 119.5(3)
C5 C4 C7 123.2(3)
C3 C4 C7 117.3(3)
C4 C5 C6 121.1(3)
C4 C5 H5 119.5
C6 C5 H5 119.5
C1 C6 C5 117.2(3)
C1 C6 Pt1 109.43(19)
C5 C6 Pt1 133.4(2)
C8 C7 C4 113.9(3)
C8 C7 C9 111.6(3)
C4 C7 C9 109.3(3)
C8 C7 H7 107.2
C4 C7 H7 107.2
C9 C7 H7 107.2
C7 C8 H8A 109.4
C7 C8 H8B 109.5
H8A C8 H8B 109.5
C7 C8 H8C 109.5
H8A C8 H8C 109.5
H8B C8 H8C 109.5
C7 C9 H9A 109.5
C7 C9 H9B 109.5
H9A C9 H9B 109.5
C7 C9 H9C 109.4
H9A C9 H9C 109.5
H9B C9 H9C 109.5
C11 C10 C15 119.6(3)
C11 C10 As1 117.3(2)
C15 C10 As1 123.0(2)
C10 C11 C12 120.7(3)
C10 C11 H11 119.7
C12 C11 H11 119.7
C13 C12 C11 119.8(3)
C13 C12 H12 120.1
C11 C12 H12 120.1
C12 C13 C14 119.7(3)
C12 C13 H13 120.1
C14 C13 H13 120.1
C13 C14 C15 120.3(3)
C13 C14 H14 119.8
C15 C14 H14 119.8
C10 C15 C14 119.8(3)
C10 C15 H15 120.1
C14 C15 H15 120.1
C21 C16 C17 119.3(3)
C21 C16 As1 117.7(2)
C17 C16 As1 123.0(2)
C16 C17 C18 120.7(3)
C16 C17 H17 119.7
C18 C17 H17 119.7
C19 C18 C17 119.9(3)
C19 C18 H18 120.1
C17 C18 H18 120.1
C18 C19 C20 119.7(3)
C18 C19 H19 120.2
C20 C19 H19 120.2
C21 C20 C19 120.6(4)
C21 C20 H20 119.7
C19 C20 H20 119.7
C20 C21 C16 119.8(3)
C20 C21 H21 120.1
C16 C21 H21 120.1
C23 C22 C27 121.1(3)
C23 C22 As2 119.5(2)
C27 C22 As2 119.14(19)
C24 C23 C22 120.5(3)
C24 C23 H23 119.7
C22 C23 H23 119.7
C23 C24 C25 120.4(3)
C23 C24 H24 119.8
C25 C24 H24 119.8
C24 C25 C26 118.3(3)
C24 C25 C28 121.3(3)
C26 C25 C28 120.4(3)
C25 C26 C27 123.0(3)
C25 C26 H26 118.5
C27 C26 H26 118.5
C22 C27 C26 116.5(2)
C22 C27 Pt2 124.56(19)
C26 C27 Pt2 118.9(2)
C30 C28 C25 111.9(3)
C30 C28 C29 112.3(4)
C25 C28 C29 110.8(3)
C30 C28 H28 107.2
C25 C28 H28 107.2
C29 C28 H28 107.2
C28 C29 H29A 109.5
C28 C29 H29B 109.5
H29A C29 H29B 109.5
C28 C29 H29C 109.4
H29A C29 H29C 109.5
H29B C29 H29C 109.5
C28 C30 H30A 109.5
C28 C30 H30B 109.5
H30A C30 H30B 109.5
C28 C30 H30C 109.4
H30A C30 H30C 109.5
H30B C30 H30C 109.5
C36 C31 C32 118.4(3)
C36 C31 As2 119.4(2)
C32 C31 As2 122.2(2)
C33 C32 C31 120.7(3)
C33 C32 H32 119.7
C31 C32 H32 119.7
C34 C33 C32 120.3(3)
C34 C33 H33 119.9
C32 C33 H33 119.9
C33 C34 C35 119.8(3)
C33 C34 H34 120.1
C35 C34 H34 120.1
C36 C35 C34 120.0(3)
C36 C35 H35 120.0
C34 C35 H35 120.0
C35 C36 C31 120.9(3)
C35 C36 H36 119.5
C31 C36 H36 119.5
C38 C37 C42 118.7(3)
C38 C37 As2 119.5(2)
C42 C37 As2 121.6(2)
C37 C38 C39 120.6(3)
C37 C38 H38 119.7
C39 C38 H38 119.7
C40 C39 C38 119.9(4)
C40 C39 H39 120.1
C38 C39 H39 120.1
C39 C40 C41 120.5(3)
C39 C40 H40 119.8
C41 C40 H40 119.8
C40 C41 C42 119.5(3)
C40 C41 H41 120.3
C42 C41 H41 120.3
C41 C42 C37 120.9(3)
C41 C42 H42 119.6
C37 C42 H42 119.6
C44 C43 C48 120.9(3)
C44 C43 As3 119.2(2)
C48 C43 As3 119.5(2)
C45 C44 C43 120.3(3)
C45 C44 H44 119.8
C43 C44 H44 119.8
C44 C45 C46 120.8(3)
C44 C45 H45 119.6
C46 C45 H45 119.6
C45 C46 C47 118.4(3)
C45 C46 C49 120.9(3)
C47 C46 C49 120.6(3)
C46 C47 C48 122.9(3)
C46 C47 H47 118.5
C48 C47 H47 118.5
C47 C48 C43 116.6(2)
C47 C48 Pt1 119.2(2)
C43 C48 Pt1 124.2(2)
C51 C49 C46 110.0(3)
C51 C49 C50 111.1(4)
C46 C49 C50 113.2(3)
C51 C49 H49 107.4
C46 C49 H49 107.4
C50 C49 H49 107.4
C49 C50 H50A 109.3
C49 C50 H50B 109.6
H50A C50 H50B 109.5
C49 C50 H50C 109.5
H50A C50 H50C 109.5
H50B C50 H50C 109.5
C49 C51 H51A 109.4
C49 C51 H51B 109.5
H51A C51 H51B 109.5
C49 C51 H51C 109.4
H51A C51 H51C 109.5
H51B C51 H51C 109.5
C57 C52 C53 119.1(3)
C57 C52 As3 119.4(2)
C53 C52 As3 121.5(2)
C52 C53 C54 120.0(3)
C52 C53 H53 120.0
C54 C53 H53 120.0
C55 C54 C53 120.2(3)
C55 C54 H54 119.9
C53 C54 H54 119.9
C56 C55 C54 120.2(3)
C56 C55 H55 119.9
C54 C55 H55 119.9
C55 C56 C57 120.2(3)
C55 C56 H56 119.9
C57 C56 H56 119.9
C52 C57 C56 120.3(3)
C52 C57 H57 119.9
C56 C57 H57 119.9
C59 C58 C63 118.9(3)
C59 C58 As3 122.7(2)
C63 C58 As3 118.1(2)
C58 C59 C60 120.4(3)
C58 C59 H59 119.8
C60 C59 H59 119.8
C61 C60 C59 120.3(3)
C61 C60 H60 119.8
C59 C60 H60 119.8
C60 C61 C62 119.6(3)
C60 C61 H61 120.2
C62 C61 H61 120.2
C61 C62 C63 120.6(3)
C61 C62 H62 119.7
C63 C62 H62 119.7
C62 C63 C58 120.1(3)
C62 C63 H63 119.9
C58 C63 H63 119.9
C65 C64 C69 123.2(3)
C65 C64 As4 135.6(2)
C69 C64 As4 101.2(2)
C66 C65 C64 118.0(3)
C66 C65 H65 121.0
C64 C65 H65 121.0
C65 C66 C67 121.3(3)
C65 C66 H66 119.3
C67 C66 H66 119.3
C66 C67 C68 119.8(3)
C66 C67 C70 120.4(3)
C68 C67 C70 119.8(3)
C67 C68 C69 120.4(3)
C67 C68 H68 119.8
C69 C68 H68 119.8
C64 C69 C68 117.3(3)
C64 C69 Pt2 110.0(2)
C68 C69 Pt2 132.6(2)
C71 C70 C72 110.6(3)
C71 C70 C67 110.3(2)
C72 C70 C67 113.1(3)
C71 C70 H70 107.5
C72 C70 H70 107.5
C67 C70 H70 107.5
C70 C71 H71A 109.5
C70 C71 H71B 109.5
H71A C71 H71B 109.5
C70 C71 H71C 109.5
H71A C71 H71C 109.5
H71B C71 H71C 109.5
C70 C72 H72A 109.5
C70 C72 H72B 109.5
H72A C72 H72B 109.5
C70 C72 H72C 109.5
H72A C72 H72C 109.5
H72B C72 H72C 109.5
C78 C73 C74 119.5(3)
C78 C73 As4 121.7(2)
C74 C73 As4 118.8(2)
C75 C74 C73 119.8(3)
C75 C74 H74 120.1
C73 C74 H74 120.1
C76 C75 C74 120.5(3)
C76 C75 H75 119.7
C74 C75 H75 119.7
C77 C76 C75 119.6(3)
C77 C76 H76 120.2
C75 C76 H76 120.2
C76 C77 C78 120.7(3)
C76 C77 H77 119.6
C78 C77 H77 119.6
C73 C78 C77 119.8(3)
C73 C78 H78 120.1
C77 C78 H78 120.1
C80 C79 C84 119.8(3)
C80 C79 As4 121.2(2)
C84 C79 As4 119.1(2)
C79 C80 C81 119.3(3)
C79 C80 H80 120.3
C81 C80 H80 120.3
C82 C81 C80 121.1(3)
C82 C81 H81 119.4
C80 C81 H81 119.4
C83 C82 C81 119.5(3)
C83 C82 H82 120.2
C81 C82 H82 120.2
C82 C83 C84 120.4(3)
C82 C83 H83 119.8
C84 C83 H83 119.8
C79 C84 C83 119.9(3)
C79 C84 H84 120.1
C83 C84 H84 120.1
Cl2A C1SA Cl1A 110.6(4)
Cl2A C1SA H1SA 109.5
Cl1A C1SA H1SA 109.5
Cl2A C1SA H1SB 109.5
Cl1A C1SA H1SB 109.5
H1SA C1SA H1SB 108.1
Cl2B C1SB Cl1B 112.8(16)
Cl2B C1SB H1SC 109.0
Cl1B C1SB H1SC 109.0
Cl2B C1SB H1SD 109.0
Cl1B C1SB H1SD 109.0
H1SC C1SB H1SD 107.8

loop_
_geom_bond_atom_site_label_1
_geom_bond_atom_site_label_2
_geom_bond_distance
Pt1 C48 2.022(3)
Pt1 C6 2.050(3)
Pt1 As2 2.4235(3)
Pt1 As1 2.4488(3)
Pt2 C27 2.021(3)
Pt2 C69 2.038(3)
Pt2 As3 2.4409(3)
Pt2 As4 2.4695(3)
As1 C1 1.921(3)
As1 C16 1.927(3)
As1 C10 1.939(3)
As2 C22 1.941(3)
As2 C31 1.951(3)
As2 C37 1.961(3)
As3 C43 1.940(3)
As3 C52 1.941(3)
As3 C58 1.962(3)
As4 C64 1.925(3)
As4 C79 1.943(3)
As4 C73 1.945(3)
C1 C2 1.389(4)
C1 C6 1.402(4)
C2 C3 1.386(4)
C2 H2 0.9500
C3 C4 1.400(4)
C3 H3 0.9500
C4 C5 1.389(4)
C4 C7 1.525(4)
C5 C6 1.403(4)
C5 H5 0.9500
C7 C8 1.519(4)
C7 C9 1.528(5)
C7 H7 1.0000
C8 H8A 0.9800
C8 H8B 0.9800
C8 H8C 0.9800
C9 H9A 0.9800
C9 H9B 0.9800
C9 H9C 0.9800
C10 C11 1.378(4)
C10 C15 1.382(4)
C11 C12 1.391(4)
C11 H11 0.9500
C12 C13 1.377(5)
C12 H12 0.9500
C13 C14 1.383(5)
C13 H13 0.9500
C14 C15 1.394(5)
C14 H14 0.9500
C15 H15 0.9500
C16 C21 1.377(4)
C16 C17 1.378(4)
C17 C18 1.384(4)
C17 H17 0.9500
C18 C19 1.362(5)
C18 H18 0.9500
C19 C20 1.383(5)
C19 H19 0.9500
C20 C21 1.376(5)
C20 H20 0.9500
C21 H21 0.9500
C22 C23 1.395(4)
C22 C27 1.401(4)
C23 C24 1.385(4)
C23 H23 0.9500
C24 C25 1.390(4)
C24 H24 0.9500
C25 C26 1.397(4)
C25 C28 1.522(4)
C26 C27 1.408(4)
C26 H26 0.9500
C28 C30 1.513(5)
C28 C29 1.524(5)
C28 H28 1.0000
C29 H29A 0.9800
C29 H29B 0.9800
C29 H29C 0.9800
C30 H30A 0.9800
C30 H30B 0.9800
C30 H30C 0.9800
C31 C36 1.389(4)
C31 C32 1.397(4)
C32 C33 1.380(4)
C32 H32 0.9500
C33 C34 1.378(4)
C33 H33 0.9500
C34 C35 1.385(5)
C34 H34 0.9500
C35 C36 1.382(4)
C35 H35 0.9500
C36 H36 0.9500
C37 C38 1.369(5)
C37 C42 1.395(4)
C38 C39 1.394(5)
C38 H38 0.9500
C39 C40 1.371(5)
C39 H39 0.9500
C40 C41 1.373(5)
C40 H40 0.9500
C41 C42 1.383(4)
C41 H41 0.9500
C42 H42 0.9500
C43 C44 1.397(4)
C43 C48 1.415(4)
C44 C45 1.384(4)
C44 H44 0.9500
C45 C46 1.386(4)
C45 H45 0.9500
C46 C47 1.401(4)
C46 C49 1.513(5)
C47 C48 1.402(4)
C47 H47 0.9500
C49 C51 1.499(6)
C49 C50 1.528(6)
C49 H49 1.0000
C50 H50A 0.9800
C50 H50B 0.9800
C50 H50C 0.9800
C51 H51A 0.9800
C51 H51B 0.9800
C51 H51C 0.9800
C52 C57 1.384(4)
C52 C53 1.388(4)
C53 C54 1.398(4)
C53 H53 0.9500
C54 C55 1.371(5)
C54 H54 0.9500
C55 C56 1.368(5)
C55 H55 0.9500
C56 C57 1.397(4)
C56 H56 0.9500
C57 H57 0.9500
C58 C59 1.390(4)
C58 C63 1.400(4)
C59 C60 1.391(4)
C59 H59 0.9500
C60 C61 1.381(5)
C60 H60 0.9500
C61 C62 1.381(5)
C61 H61 0.9500
C62 C63 1.385(4)
C62 H62 0.9500
C63 H63 0.9500
C64 C65 1.390(4)
C64 C69 1.399(4)
C65 C66 1.384(4)
C65 H65 0.9500
C66 C67 1.393(4)
C66 H66 0.9500
C67 C68 1.402(4)
C67 C70 1.529(4)
C68 C69 1.410(4)
C68 H68 0.9500
C70 C71 1.520(4)
C70 C72 1.522(4)
C70 H70 1.0000
C71 H71A 0.9800
C71 H71B 0.9800
C71 H71C 0.9800
C72 H72A 0.9800
C72 H72B 0.9800
C72 H72C 0.9800
C73 C78 1.388(4)
C73 C74 1.396(4)
C74 C75 1.387(4)
C74 H74 0.9500
C75 C76 1.383(5)
C75 H75 0.9500
C76 C77 1.378(5)
C76 H76 0.9500
C77 C78 1.389(4)
C77 H77 0.9500
C78 H78 0.9500
C79 C80 1.379(4)
C79 C84 1.388(4)
C80 C81 1.393(4)
C80 H80 0.9500
C81 C82 1.376(5)
C81 H81 0.9500
C82 C83 1.365(5)
C82 H82 0.9500
C83 C84 1.397(5)
C83 H83 0.9500
C84 H84 0.9500
Cl1A C1SA 1.750(4)
C1SA Cl2A 1.750(4)
C1SA H1SA 0.9900
C1SA H1SB 0.9900
Cl1B C1SB 1.750(4)
C1SB Cl2B 1.750(4)
C1SB H1SC 0.9900
C1SB H1SD 0.9900

loop_
_geom_torsion_atom_site_label_1
_geom_torsion_atom_site_label_2
_geom_torsion_atom_site_label_3
_geom_torsion_atom_site_label_4
_geom_torsion
C48 Pt1 As1 C1 3.6(3)
C6 Pt1 As1 C1 0.75(12)
As2 Pt1 As1 C1 172.46(9)
C48 Pt1 As1 C16 -101.8(3)
C6 Pt1 As1 C16 -104.65(14)
As2 Pt1 As1 C16 67.05(11)
C48 Pt1 As1 C10 111.4(3)
C6 Pt1 As1 C10 108.57(13)
As2 Pt1 As1 C10 -79.72(10)
C48 Pt1 As2 C22 -14.59(12)
As1 Pt1 As2 C22 168.80(10)
C48 Pt1 As2 C31 -146.74(12)
As1 Pt1 As2 C31 36.66(10)
C48 Pt1 As2 C37 101.27(12)
As1 Pt1 As2 C37 -75.34(9)
C27 Pt2 As3 C43 -15.63(12)
As4 Pt2 As3 C43 172.93(10)
C27 Pt2 As3 C52 -149.66(13)
As4 Pt2 As3 C52 38.90(10)
C27 Pt2 As3 C58 99.03(12)
As4 Pt2 As3 C58 -72.41(9)
C27 Pt2 As4 C64 16.5(2)
C69 Pt2 As4 C64 -0.13(12)
As3 Pt2 As4 C64 170.03(8)
C27 Pt2 As4 C79 -88.7(3)
C69 Pt2 As4 C79 -105.36(13)
As3 Pt2 As4 C79 64.80(10)
C27 Pt2 As4 C73 120.0(3)
C69 Pt2 As4 C73 103.37(14)
As3 Pt2 As4 C73 -86.47(12)
C16 As1 C1 C2 -56.3(3)
C10 As1 C1 C2 55.6(3)
Pt1 As1 C1 C2 179.0(3)
C16 As1 C1 C6 123.67(19)
C10 As1 C1 C6 -124.44(19)
Pt1 As1 C1 C6 -1.05(17)
C6 C1 C2 C3 -0.4(5)
As1 C1 C2 C3 179.6(2)
C1 C2 C3 C4 -1.6(5)
C2 C3 C4 C5 1.0(5)
C2 C3 C4 C7 -177.8(3)
C3 C4 C5 C6 1.6(5)
C7 C4 C5 C6 -179.7(3)
C2 C1 C6 C5 2.8(4)
As1 C1 C6 C5 -177.2(2)
C2 C1 C6 Pt1 -178.7(2)
As1 C1 C6 Pt1 1.3(2)
C4 C5 C6 C1 -3.4(4)
C4 C5 C6 Pt1 178.5(2)
C48 Pt1 C6 C1 179.8(2)
As1 Pt1 C6 C1 -1.08(17)
C48 Pt1 C6 C5 -2.0(3)
As1 Pt1 C6 C5 177.1(3)
C5 C4 C7 C8 29.5(4)
C3 C4 C7 C8 -151.8(3)
C5 C4 C7 C9 -96.0(4)
C3 C4 C7 C9 82.7(4)
C1 As1 C10 C11 83.3(3)
C16 As1 C10 C11 -161.5(2)
Pt1 As1 C10 C11 -8.6(3)
C1 As1 C10 C15 -98.6(3)
C16 As1 C10 C15 16.6(3)
Pt1 As1 C10 C15 169.6(2)
C15 C10 C11 C12 0.5(5)
As1 C10 C11 C12 178.7(3)
C10 C11 C12 C13 -0.5(5)
C11 C12 C13 C14 -0.1(5)
C12 C13 C14 C15 0.7(5)
C11 C10 C15 C14 0.0(5)
As1 C10 C15 C14 -178.0(3)
C13 C14 C15 C10 -0.7(6)
C1 As1 C16 C21 -152.1(3)
C10 As1 C16 C21 91.3(3)
Pt1 As1 C16 C21 -61.1(3)
C1 As1 C16 C17 28.3(3)
C10 As1 C16 C17 -88.3(3)
Pt1 As1 C16 C17 119.3(2)
C21 C16 C17 C18 -0.2(5)
As1 C16 C17 C18 179.4(2)
C16 C17 C18 C19 0.3(5)
C17 C18 C19 C20 -0.2(6)
C18 C19 C20 C21 0.1(8)
C19 C20 C21 C16 0.1(9)
C17 C16 C21 C20 0.0(7)
As1 C16 C21 C20 -179.6(4)
C31 As2 C22 C23 -125.9(2)
C37 As2 C22 C23 -23.1(3)
Pt1 As2 C22 C23 95.4(2)
C31 As2 C22 C27 60.0(2)
C37 As2 C22 C27 162.8(2)
Pt1 As2 C22 C27 -78.7(2)
C27 C22 C23 C24 -1.1(4)
As2 C22 C23 C24 -175.1(2)
C22 C23 C24 C25 -3.1(5)
C23 C24 C25 C26 3.1(4)
C23 C24 C25 C28 -178.3(3)
C24 C25 C26 C27 1.1(4)
C28 C25 C26 C27 -177.5(3)
C23 C22 C27 C26 5.0(4)
As2 C22 C27 C26 179.0(2)
C23 C22 C27 Pt2 -172.5(2)
As2 C22 C27 Pt2 1.5(3)
C25 C26 C27 C22 -5.0(4)
C25 C26 C27 Pt2 172.6(2)
C69 Pt2 C27 C22 -109.3(2)
As3 Pt2 C27 C22 80.3(2)
As4 Pt2 C27 C22 -124.9(2)
C69 Pt2 C27 C26 73.2(2)
As3 Pt2 C27 C26 -97.2(2)
As4 Pt2 C27 C26 57.6(4)
C24 C25 C28 C30 -119.6(4)
C26 C25 C28 C30 58.9(4)
C24 C25 C28 C29 114.2(4)
C26 C25 C28 C29 -67.3(4)
C22 As2 C31 C36 -151.6(2)
C37 As2 C31 C36 102.3(3)
Pt1 As2 C31 C36 -14.6(3)
C22 As2 C31 C32 31.9(3)
C37 As2 C31 C32 -74.2(3)
Pt1 As2 C31 C32 168.9(2)
C36 C31 C32 C33 -0.4(4)
As2 C31 C32 C33 176.2(2)
C31 C32 C33 C34 -1.2(5)
C32 C33 C34 C35 1.8(5)
C33 C34 C35 C36 -0.8(5)
C34 C35 C36 C31 -0.9(5)
C32 C31 C36 C35 1.4(5)
As2 C31 C36 C35 -175.2(2)
C22 As2 C37 C38 128.7(3)
C31 As2 C37 C38 -122.9(3)
Pt1 As2 C37 C38 3.6(3)
C22 As2 C37 C42 -55.6(3)
C31 As2 C37 C42 52.7(3)
Pt1 As2 C37 C42 179.3(2)
C42 C37 C38 C39 -0.7(6)
As2 C37 C38 C39 175.1(3)
C37 C38 C39 C40 0.5(7)
C38 C39 C40 C41 -0.2(7)
C39 C40 C41 C42 0.0(6)
C40 C41 C42 C37 -0.2(5)
C38 C37 C42 C41 0.5(5)
As2 C37 C42 C41 -175.2(2)
C52 As3 C43 C44 -117.0(2)
C58 As3 C43 C44 -13.6(3)
Pt2 As3 C43 C44 102.0(2)
C52 As3 C43 C48 69.5(2)
C58 As3 C43 C48 172.9(2)
Pt2 As3 C43 C48 -71.5(2)
C48 C43 C44 C45 0.4(4)
As3 C43 C44 C45 -173.0(2)
C43 C44 C45 C46 0.2(5)
C44 C45 C46 C47 -0.7(5)
C44 C45 C46 C49 176.1(3)
C45 C46 C47 C48 0.7(5)
C49 C46 C47 C48 -176.1(3)
C46 C47 C48 C43 -0.1(4)
C46 C47 C48 Pt1 179.9(2)
C44 C43 C48 C47 -0.4(4)
As3 C43 C48 C47 172.9(2)
C44 C43 C48 Pt1 179.6(2)
As3 C43 C48 Pt1 -7.1(3)
C6 Pt1 C48 C47 77.5(2)
As2 Pt1 C48 C47 -94.5(2)
As1 Pt1 C48 C47 74.9(4)
C6 Pt1 C48 C43 -102.4(2)
As2 Pt1 C48 C43 85.5(2)
As1 Pt1 C48 C43 -105.1(3)
C45 C46 C49 C51 -103.9(4)
C47 C46 C49 C51 72.8(5)
C45 C46 C49 C50 131.1(4)
C47 C46 C49 C50 -52.2(5)
C43 As3 C52 C57 -159.4(2)
C58 As3 C52 C57 94.4(3)
Pt2 As3 C52 C57 -19.7(3)
C43 As3 C52 C53 21.3(3)
C58 As3 C52 C53 -85.0(3)
Pt2 As3 C52 C53 160.9(2)
C57 C52 C53 C54 1.6(5)
As3 C52 C53 C54 -179.0(2)
C52 C53 C54 C55 -0.6(5)
C53 C54 C55 C56 -1.2(5)
C54 C55 C56 C57 2.0(5)
C53 C52 C57 C56 -0.8(5)
As3 C52 C57 C56 179.8(2)
C55 C56 C57 C52 -0.9(5)
C43 As3 C58 C59 -100.6(3)
C52 As3 C58 C59 6.9(3)
Pt2 As3 C58 C59 133.8(2)
C43 As3 C58 C63 85.5(3)
C52 As3 C58 C63 -167.0(3)
Pt2 As3 C58 C63 -40.1(3)
C63 C58 C59 C60 1.2(5)
As3 C58 C59 C60 -172.7(2)
C58 C59 C60 C61 -1.3(5)
C59 C60 C61 C62 0.0(5)
C60 C61 C62 C63 1.5(6)
C61 C62 C63 C58 -1.7(5)
C59 C58 C63 C62 0.3(5)
As3 C58 C63 C62 174.5(3)
C79 As4 C64 C65 -59.2(3)
C73 As4 C64 C65 48.9(3)
Pt2 As4 C64 C65 -178.0(3)
C79 As4 C64 C69 118.98(19)
C73 As4 C64 C69 -132.95(18)
Pt2 As4 C64 C69 0.18(16)
C69 C64 C65 C66 -0.9(5)
As4 C64 C65 C66 177.0(2)
C64 C65 C66 C67 -0.4(5)
C65 C66 C67 C68 1.2(4)
C65 C66 C67 C70 -176.6(3)
C66 C67 C68 C69 -0.8(4)
C70 C67 C68 C69 176.9(3)
C65 C64 C69 C68 1.2(4)
As4 C64 C69 C68 -177.3(2)
C65 C64 C69 Pt2 178.2(2)
As4 C64 C69 Pt2 -0.2(2)
C67 C68 C69 C64 -0.4(4)
C67 C68 C69 Pt2 -176.6(2)
C27 Pt2 C69 C64 -174.3(2)
As4 Pt2 C69 C64 0.18(17)
C27 Pt2 C69 C68 2.1(3)
As4 Pt2 C69 C68 176.6(3)
C66 C67 C70 C71 111.1(3)
C68 C67 C70 C71 -66.6(4)
C66 C67 C70 C72 -124.4(3)
C68 C67 C70 C72 57.9(4)
C64 As4 C73 C78 -141.9(3)
C79 As4 C73 C78 -28.6(3)
Pt2 As4 C73 C78 126.4(2)
C64 As4 C73 C74 37.7(3)
C79 As4 C73 C74 150.9(2)
Pt2 As4 C73 C74 -54.0(3)
C78 C73 C74 C75 0.5(5)
As4 C73 C74 C75 -179.1(3)
C73 C74 C75 C76 0.5(5)
C74 C75 C76 C77 -0.9(5)
C75 C76 C77 C78 0.3(5)
C74 C73 C78 C77 -1.1(5)
As4 C73 C78 C77 178.5(2)
C76 C77 C78 C73 0.7(5)
C64 As4 C79 C80 45.1(3)
C73 As4 C79 C80 -67.1(3)
Pt2 As4 C79 C80 133.5(2)
C64 As4 C79 C84 -135.6(2)
C73 As4 C79 C84 112.2(3)
Pt2 As4 C79 C84 -47.3(3)
C84 C79 C80 C81 0.3(5)
As4 C79 C80 C81 179.6(2)
C79 C80 C81 C82 1.0(5)
C80 C81 C82 C83 -1.8(5)
C81 C82 C83 C84 1.2(6)
C80 C79 C84 C83 -0.9(5)
As4 C79 C84 C83 179.8(3)
C82 C83 C84 C79 0.2(6)
